data_7249832
loop_
_publ_author_name
'Kuzman, D.'
'Damjanovi\'c, V.'
'Cindri\'c, M.'
'Vrdoljak, V.'

_publ_section_title
;
 Aqueous solution as a playground of {MoO4}, {Mo4O12}, {Mo8O26},
 {Mo8V5O40} and {V7Mo2O27} species in the presence of carboxylic acids and
 [Co(C2O4)(NH3)4]+ or [Co(en)3]3+ cations
;
_journal_name_full CrystEngComm
_journal_paper_doi 10.1039/D4CE01187B
_journal_year 2025
_chemical_formula_moiety 'H4 Mo8 O28, Mo8 O26, 8(C2 H12 Co N4 O4), 12(H2O)'
_chemical_formula_sum 'C16 H124 Co8 Mo16 N32 O98'
_chemical_formula_weight 4339.94
_space_group_crystal_system triclinic
_space_group_IT_number 2
_space_group_name_Hall '-P 1'
_space_group_name_H-M_alt 'P -1'
_atom_sites_solution_hydrogens mixed
_atom_sites_solution_primary dual
_audit_creation_date 2024-11-21
_audit_creation_method
;
Olex2 1.5
(compiled 2024.02.16 svn.r378c4104 for OlexSys, GUI svn.r6928)
;
_audit_update_record
;
2024-11-22 deposited with the CCDC.	2025-01-10 downloaded from the CCDC.
;
_cell_angle_alpha 91.8640(10)
_cell_angle_beta 101.574(2)
_cell_angle_gamma 99.735(2)
_cell_formula_units_Z 1
_cell_length_a 11.7837(3)
_cell_length_b 12.5652(2)
_cell_length_c 20.6823(4)
_cell_measurement_reflns_used 22769
_cell_measurement_temperature 293(2)
_cell_measurement_theta_max 76.6480
_cell_measurement_theta_min 3.8820
_cell_volume 2949.84(11)
_computing_cell_refinement 'CrysAlisPro 1.171.42.53a (Rigaku OD, 2022)'
_computing_data_collection 'CrysAlisPro 1.171.42.53a (Rigaku OD, 2022)'
_computing_data_reduction 'CrysAlisPro 1.171.42.53a (Rigaku OD, 2022)'
_computing_molecular_graphics 'Olex2 1.5 (Dolomanov et al., 2009)'
_computing_publication_material 'Olex2 1.5 (Dolomanov et al., 2009)'
_computing_structure_refinement 'SHELXL 2018/3 (Sheldrick, 2015)'
_computing_structure_solution 'SHELXT 2018/2 (Sheldrick, 2018)'
_diffrn_ambient_temperature 293(2)
_diffrn_detector 'Hybrid Pixel Array Detector'
_diffrn_detector_area_resol_mean 10.0000
_diffrn_detector_type HyPix
_diffrn_measured_fraction_theta_full 0.989
_diffrn_measured_fraction_theta_max 0.957
_diffrn_measurement_details
;
List of Runs (angles in degrees, time in seconds):

  # Type    Start    End  Width  t~exp~   \w     \q     \k     \f   Frames
#--------------------------------------------------------------------------
  1  \w    -61.00 -17.00   0.50    0.40    --  -86.25  57.00 -30.00   88
  2  \w    -43.00 -17.00   0.50    0.40    --  -86.25  38.00  60.00   52
  3  \w    -20.00  29.00   0.50    0.10    --  -46.80  19.00 150.00   98
  4  \w     63.00 105.00   0.50    0.10    --   46.80-149.00 -31.00   84
  5  \w     76.00 129.00   0.50    0.40    --  106.38-149.00 -31.00  106
  6  \w     86.00 111.00   0.50    0.40    --  106.38-125.00-120.00   50
  7  \w     53.00 110.00   0.50    0.40    --  106.38-125.00-180.00  114
  8  \w     36.00  67.00   0.50    0.40    --  106.38-125.00-120.00   62
  9  \w     75.00 104.00   0.50    0.40    --  106.38-125.00 -30.00   58
 10  \w     34.00  61.00   0.50    0.40    --  106.38-125.00 -30.00   54
 11  \w     37.00  78.00   0.50    0.40    --  106.38-125.00 120.00   82
 12  \w     55.00 110.00   0.50    0.40    --  106.38-124.00 132.00  110
 13  \w     45.00 102.00   0.50    0.40    --  106.38-125.00 150.00  114
 14  \w     42.00  93.00   0.50    0.10    --   46.80-124.00 132.00  102
 15  \w     36.00 105.00   0.50    0.40    --  106.38 -99.00  30.00  138
 16  \w     58.00  91.00   0.50    0.40    --  106.38 -99.00   0.00   66
 17  \w     50.00 104.00   0.50    0.40    --  106.38 -99.00 -30.00  108
 18  \w     77.00 102.00   0.50    0.40    --  106.38 -99.00 -60.00   50
 19  \w     39.00  99.00   0.50    0.40    --  106.38 -99.00-180.00  120
 20  \w     -5.00  23.00   0.50    0.10    --   46.80 -19.00-150.00   56
 21  \w     34.00  64.00   0.50    0.40    --  106.38 -57.00-150.00   60
 22  \w     41.00  66.00   0.50    0.40    --  106.38 -57.00 -90.00   50
 23  \w     37.00  66.00   0.50    0.40    --  106.38 -57.00-120.00   58
 24  \w     39.00  66.00   0.50    0.40    --  106.38 -57.00 -60.00   54
 25  \w     34.00  60.00   0.50    0.40    --  106.38 -57.00 -30.00   52
 26  \w     36.00  61.00   0.50    0.40    --  106.38 -77.00   0.00   50
 27  \w     36.00  62.00   0.50    0.40    --  106.38 -57.00   0.00   52
 28  \w     76.00 105.00   0.50    0.40    --  106.38 -77.00   0.00   58
 29  \w     34.00  65.00   0.50    0.40    --  106.38 -57.00 150.00   62
 30  \w     94.00 178.00   0.50    0.40    --  106.38  38.00  90.00  168
 31  \w    119.00 167.00   0.50    0.40    --  106.38  57.00 120.00   96
 32  \w     93.00 176.00   0.50    0.40    --  106.38  38.00 150.00  166
 33  \w    102.00 173.00   0.50    0.40    --  106.38  77.00-180.00  142
 34  \w     96.00 125.00   0.50    0.40    --  106.38 124.00-148.00   58
 35  \w     99.00 135.00   0.50    0.40    --  106.38 125.00 -30.00   72
 36  \w    151.00 177.00   0.50    0.40    --  106.38 125.00   0.00   52
 37  \w    143.00 174.00   0.50    0.40    --  106.38 125.00 -30.00   62
 38  \w     97.00 142.00   0.50    0.40    --  106.38 125.00   0.00   90
 39  \w     92.00 117.00   0.50    0.40    --  106.38 149.00  15.00   50
 40  \w    -64.00 -23.00   0.50    0.10    --  -46.80 124.00-148.00   82
 41  \w    -73.00 -48.00   0.50    0.40    --  -86.25 124.00-148.00   50
 42  \w    -88.00 -63.00   0.50    0.10    --  -46.80 149.00  15.00   50
 43  \w    -83.00 -57.00   0.50    0.40    --  -86.25 149.00  15.00   52
 44  \w   -117.00 -91.00   0.50    0.10    --  -46.80 -77.00-150.00   52
 45  \w   -118.00 -93.00   0.50    0.10    --  -46.80 -77.00-120.00   50
 46  \w   -118.00 -90.00   0.50    0.10    --  -46.80 -77.00 -60.00   56
 47  \w   -116.00 -88.00   0.50    0.10    --  -46.80 -77.00 120.00   56
 48  \w   -118.00 -89.00   0.50    0.10    --  -46.80 -77.00  90.00   58
 49  \w   -114.00 -89.00   0.50    0.10    --  -46.80 -77.00  60.00   50
 50  \w   -118.00 -92.00   0.50    0.10    --  -46.80 -77.00-180.00   52
 51  \w   -132.00 -73.00   0.50    0.40    --  -86.25 -38.00-180.00  118
 52  \w   -115.00 -58.00   0.50    0.10    --  -46.80-149.00 -31.00  114
 53  \w   -104.00 -65.00   0.50    0.40    --  -86.25-149.00 -31.00   78
 54  \w   -110.00 -83.00   0.50    0.10    --  -46.80-125.00  90.00   54
 55  \w   -141.00-116.00   0.50    0.40    --  -86.25-124.00 132.00   50
 56  \w   -159.00 -92.00   0.50    0.40    --  -86.25 -57.00 150.00  134
;
_diffrn_measurement_device 'four-circle diffractometer'
_diffrn_measurement_device_type 'XtaLAB Synergy, Dualflex, HyPix'
_diffrn_measurement_method '\w scans'
_diffrn_orient_matrix_type 'CrysAlisPro convention (1999,Acta A55,543-557)'
_diffrn_orient_matrix_UB_11 0.0408418000
_diffrn_orient_matrix_UB_12 -0.0038304000
_diffrn_orient_matrix_UB_13 0.0753335000
_diffrn_orient_matrix_UB_21 0.1211089000
_diffrn_orient_matrix_UB_22 -0.0198345000
_diffrn_orient_matrix_UB_23 -0.0098225000
_diffrn_orient_matrix_UB_31 0.0454487000
_diffrn_orient_matrix_UB_32 0.1230453000
_diffrn_orient_matrix_UB_33 0.0060775000
_diffrn_radiation_monochromator mirror
_diffrn_radiation_probe x-ray
_diffrn_radiation_type 'Cu K\a'
_diffrn_radiation_wavelength 1.54184
_diffrn_reflns_av_R_equivalents 0.0661
_diffrn_reflns_av_unetI/netI 0.0549
_diffrn_reflns_Laue_measured_fraction_full 0.989
_diffrn_reflns_Laue_measured_fraction_max 0.957
_diffrn_reflns_limit_h_max 14
_diffrn_reflns_limit_h_min -14
_diffrn_reflns_limit_k_max 15
_diffrn_reflns_limit_k_min -12
_diffrn_reflns_limit_l_max 26
_diffrn_reflns_limit_l_min -25
_diffrn_reflns_number 42828
_diffrn_reflns_point_group_measured_fraction_full 0.989
_diffrn_reflns_point_group_measured_fraction_max 0.957
_diffrn_reflns_theta_full 67.684
_diffrn_reflns_theta_max 77.457
_diffrn_reflns_theta_min 3.577
_diffrn_source 'micro-focus sealed X-ray tube'
_diffrn_source_type 'PhotonJet (Cu) X-ray Source'
_exptl_absorpt_coefficient_mu 23.107
_exptl_absorpt_correction_T_max 1.00000
_exptl_absorpt_correction_T_min 0.33744
_exptl_absorpt_correction_type multi-scan
_exptl_absorpt_process_details
;
CrysAlisPro 1.171.42.53a (Rigaku Oxford Diffraction, 2022)
Empirical absorption correction using spherical harmonics,
implemented in SCALE3 ABSPACK scaling algorithm.
;
_exptl_crystal_colour pink
_exptl_crystal_colour_primary pink
_exptl_crystal_density_diffrn 2.429
_exptl_crystal_description prism
_exptl_crystal_F_000 2092
_exptl_crystal_size_max 0.1
_exptl_crystal_size_mid 0.08
_exptl_crystal_size_min 0.06
_refine_diff_density_max 3.328
_refine_diff_density_min -2.010
_refine_diff_density_rms 0.229
_refine_ls_extinction_method none
_refine_ls_goodness_of_fit_ref 1.030
_refine_ls_hydrogen_treatment constr
_refine_ls_matrix_type full
_refine_ls_number_parameters 768
_refine_ls_number_reflns 11992
_refine_ls_number_restraints 0
_refine_ls_restrained_S_all 1.030
_refine_ls_R_factor_all 0.0598
_refine_ls_R_factor_gt 0.0541
_refine_ls_shift/su_max 0.001
_refine_ls_shift/su_mean 0.000
_refine_ls_structure_factor_coef Fsqd
_refine_ls_weighting_details 'w=1/[\s^2^(Fo^2^)+(0.0974P)^2^+10.1206P] where P=(Fo^2^+2Fc^2^)/3'
_refine_ls_weighting_scheme calc
_refine_ls_wR_factor_gt 0.1481
_refine_ls_wR_factor_ref 0.1527
_reflns_Friedel_coverage 0.000
_reflns_number_gt 10532
_reflns_number_total 11992
_reflns_threshold_expression 'I > 2\s(I)'
_cod_data_source_file d4ce01187b2.cif
_cod_data_source_block 4
_cod_database_code 7249832
_shelx_shelxl_version_number 2018/3
_chemical_oxdiff_formula 'Mo Co N C O'
_chemical_oxdiff_usercomment ' '
_shelx_space_group_comment
;
The symmetry employed for this shelxl refinement is uniquely defined
by the following loop, which should always be used as a source of
symmetry information in preference to the above space-group names.
They are only intended as comments.
;
_shelx_estimated_absorpt_t_max 0.338
_shelx_estimated_absorpt_t_min 0.206
_olex2_refinement_description
;
1. Fixed Uiso
 At 1.2 times of:
  All N(H,H,H) groups
 At 1.5 times of:
  All O(H,H) groups
2. Uiso/Uaniso restraints and constraints
Uanis(O45) = Uanis(O44) = Uanis(O49) = Uanis(O50) = Uanis(O51) = Uanis(O47) =
Uanis(O48) = Uanis(O52)
3. Others
 Fixed Sof: O44(0.333333) O52(0.5) O48(0.5) O47(0.333333) O45(0.333333)
4.a Rotating group:
 O27(H27A,H27B)
4.b Idealised Me refined as rotating group:
 N5(H5A,H5B,H5C), N12(H12A,H12B,H12C), N16(H16A,H16B,H16C), N14(H14A,H14B,
 H14C), N15(H15A,H15B,H15C), N11(H11A,H11B,H11C), N10(H10A,H10B,H10C), N8(H8A,
 H8B,H8C), N6(H6A,H6B,H6C), N2(H2A,H2B,H2C), N3(H3A,H3B,H3C), N13(H13A,H13B,
 H13C), N4(H4A,H4B,H4C), N7(H7A,H7B,H7C), N9(H9A,H9B,H9C), N1(H1A,H1B,H1C)
;
_olex2_submission_special_instructions 'No special instructions were received'
_oxdiff_exptl_absorpt_empirical_details
;
Empirical correction (ABSPACK) includes:
- Absorption correction using spherical harmonics
- Frame scaling
- Detector area scaling
;
_oxdiff_exptl_absorpt_empirical_full_max 2.323
_oxdiff_exptl_absorpt_empirical_full_min 0.632

loop_
_space_group_symop_operation_xyz
'x, y, z'
'-x, -y, -z'

loop_
_atom_site_label
_atom_site_type_symbol
_atom_site_fract_x
_atom_site_fract_y
_atom_site_fract_z
_atom_site_U_iso_or_equiv
_atom_site_adp_type
_atom_site_occupancy
_atom_site_site_symmetry_order
_atom_site_calc_flag
_atom_site_refinement_flags_posn
_atom_site_refinement_flags_adp
_atom_site_refinement_flags_occupancy
_atom_site_disorder_assembly
_atom_site_disorder_group
Mo6 Mo 0.40881(4) 0.54805(4) 0.54501(2) 0.01933(12) Uani 1 1 d . . . . .
Mo4 Mo 0.57545(4) 0.96060(4) 0.07690(2) 0.01888(12) Uani 1 1 d . . . . .
Mo5 Mo 0.28733(5) 0.36825(4) 0.42233(3) 0.02433(13) Uani 1 1 d . . . . .
Mo3 Mo 0.30142(5) 0.86134(4) 0.02932(3) 0.02337(13) Uani 1 1 d . . . . .
Mo7 Mo 0.44390(5) 0.23427(4) 0.52504(3) 0.02502(13) Uani 1 1 d . . . . .
Mo2 Mo 0.23775(5) 1.10429(4) 0.02117(3) 0.02460(13) Uani 1 1 d . . . . .
Mo1 Mo 0.51869(5) 1.20310(4) 0.07257(3) 0.02317(13) Uani 1 1 d . . . . .
Mo8 Mo 0.72227(6) 0.32558(5) 0.58287(3) 0.03183(15) Uani 1 1 d . . . . .
Co4 Co 0.00840(9) 0.30386(8) 0.17285(6) 0.0226(2) Uani 1 1 d . . . . .
Co2 Co 0.52999(9) 1.05948(8) 0.32531(5) 0.0203(2) Uani 1 1 d . . . . .
Co3 Co 0.51866(10) 0.55899(8) 0.22504(6) 0.0218(2) Uani 1 1 d . . . . .
Co1 Co 0.01357(10) 0.82524(9) 0.21957(6) 0.0252(2) Uani 1 1 d . . . . .
O18 O 0.4315(4) 0.4067(3) 0.5121(2) 0.0212(9) Uani 1 1 d . . . . .
O16 O 0.3097(4) 0.5222(4) 0.4445(2) 0.0254(10) Uani 1 1 d . . . . .
O11 O 0.4630(4) 0.8311(3) 0.0367(2) 0.0231(9) Uani 1 1 d . . . . .
O24 O 0.5699(5) 0.2932(4) 0.6005(2) 0.0285(10) Uani 1 1 d . . . . .
O40 O 0.1732(4) 0.3439(4) 0.1789(3) 0.0270(10) Uani 1 1 d . . . . .
O20 O 0.3979(4) 0.6890(4) 0.5190(2) 0.0243(9) Uani 1 1 d . . . . .
O21 O 0.5320(5) 0.5734(4) 0.6098(2) 0.0258(10) Uani 1 1 d . . . . .
O17 O 0.3565(5) 0.2403(4) 0.4355(2) 0.0296(11) Uani 1 1 d . . . . .
O29 O 0.1764(4) 0.8491(4) 0.2573(3) 0.0296(11) Uani 1 1 d . . . . .
O33 O 0.5780(4) 0.9222(4) 0.3148(3) 0.0280(10) Uani 1 1 d . . . . .
O4 O 0.6430(4) 1.1113(4) 0.0739(2) 0.0240(9) Uani 1 1 d . . . . .
O3 O 0.3651(4) 1.2251(4) 0.0321(3) 0.0263(10) Uani 1 1 d . . . . .
O10 O 0.7031(4) 0.9080(4) 0.0771(2) 0.0260(10) Uani 1 1 d . . . . .
O37 O 0.5799(5) 0.4403(4) 0.2662(3) 0.0298(10) Uani 1 1 d . . . . .
O32 O 0.6570(4) 1.1145(4) 0.2851(3) 0.0280(10) Uani 1 1 d . . . . .
O42 O 0.3400(4) 0.2827(4) 0.2176(3) 0.0320(11) Uani 1 1 d . . . . .
O41 O 0.0460(4) 0.1829(4) 0.2219(3) 0.0317(11) Uani 1 1 d . . . . .
O5 O 0.4189(4) 1.0262(4) 0.0368(2) 0.0215(9) Uani 1 1 d . . . . .
O8 O 0.1915(4) 0.9512(4) -0.0047(3) 0.0284(10) Uani 1 1 d . . . . .
O19 O 0.2942(5) 0.5125(4) 0.5829(3) 0.0323(11) Uani 1 1 d . . . . .
O36 O 0.6633(5) 0.5885(4) 0.1954(3) 0.0337(12) Uani 1 1 d . . . . .
O28 O 0.0450(4) 0.7099(4) 0.1667(3) 0.0341(12) Uani 1 1 d . . . . .
O43 O 0.2032(5) 0.1126(4) 0.2660(3) 0.0366(12) Uani 1 1 d . . . . .
O13 O 0.2930(5) 0.8611(5) 0.1103(3) 0.0378(12) Uani 1 1 d . . . . .
O31 O 0.3352(5) 0.7759(5) 0.2563(3) 0.0356(12) Uani 1 1 d . . . . .
O15 O 0.2307(5) 0.3584(5) 0.3390(3) 0.0365(12) Uani 1 1 d . . . . .
O9 O 0.5568(5) 0.9531(4) 0.1554(3) 0.0324(11) Uani 1 1 d . . . . .
O35 O 0.7135(5) 0.8524(4) 0.2753(4) 0.0436(14) Uani 1 1 d . . . . .
O22 O 0.3301(5) 0.2134(5) 0.5655(3) 0.0401(13) Uani 1 1 d . . . . .
O14 O 0.1681(5) 0.3294(5) 0.4575(3) 0.0452(14) Uani 1 1 d . . . . .
O7 O 0.2180(5) 1.0997(4) 0.1009(3) 0.0349(12) Uani 1 1 d . . . . .
O12 O 0.2233(5) 0.7398(5) -0.0066(3) 0.0376(12) Uani 1 1 d . . . . .
O6 O 0.1207(5) 1.1543(5) -0.0202(3) 0.0391(13) Uani 1 1 d . . . . .
N5 N 0.4209(5) 1.0315(5) 0.2414(3) 0.0275(12) Uani 1 1 d . . . . .
H5A H 0.441139 1.081138 0.214111 0.033 Uiso 1 1 calc R U . . .
H5B H 0.348602 1.034376 0.247219 0.033 Uiso 1 1 calc R U . . .
H5C H 0.422442 0.966087 0.224197 0.033 Uiso 1 1 calc R U . . .
O1 O 0.6011(5) 1.3294(4) 0.0729(3) 0.0385(13) Uani 1 1 d . . . . .
O2 O 0.5052(5) 1.1901(5) 0.1520(3) 0.0372(12) Uani 1 1 d . . . . .
O34 O 0.8025(5) 1.0590(5) 0.2450(4) 0.0439(15) Uani 1 1 d . . . . .
N12 N 0.3768(5) 0.5254(5) 0.2598(3) 0.0291(12) Uani 1 1 d . . . . .
H12A H 0.315136 0.505375 0.226463 0.035 Uiso 1 1 calc R U . . .
H12B H 0.367204 0.583689 0.282210 0.035 Uiso 1 1 calc R U . . .
H12C H 0.383002 0.471718 0.286543 0.035 Uiso 1 1 calc R U . . .
O26 O 0.8043(5) 0.3756(5) 0.6587(3) 0.0421(13) Uani 1 1 d . . . . .
O38 O 0.8289(5) 0.5242(5) 0.2014(4) 0.0500(16) Uani 1 1 d . . . . .
N16 N -0.1580(5) 0.2547(5) 0.1702(4) 0.0326(14) Uani 1 1 d . . . . .
H16A H -0.199618 0.264629 0.130652 0.039 Uiso 1 1 calc R U . . .
H16B H -0.180048 0.292368 0.201268 0.039 Uiso 1 1 calc R U . . .
H16C H -0.170502 0.184749 0.177551 0.039 Uiso 1 1 calc R U . . .
O23 O 0.4789(6) 0.1095(4) 0.5138(3) 0.0420(14) Uani 1 1 d . . . . .
N14 N -0.0204(6) 0.4291(5) 0.1220(4) 0.0358(14) Uani 1 1 d . . . . .
H14A H -0.059103 0.406393 0.081038 0.043 Uiso 1 1 calc R U . . .
H14B H 0.048096 0.470596 0.120537 0.043 Uiso 1 1 calc R U . . .
H14C H -0.063147 0.467150 0.141291 0.043 Uiso 1 1 calc R U . . .
O39 O 0.7403(7) 0.3650(5) 0.2775(4) 0.0547(17) Uani 1 1 d . . . . .
O30 O 0.1895(5) 0.6182(5) 0.1622(4) 0.0478(16) Uani 1 1 d . . . . .
O27 O 0.8583(7) 0.3743(7) 0.5310(4) 0.0629(19) Uani 1 1 d . . . . .
H27A H 0.832176 0.364485 0.487903 0.094 Uiso 1 1 d R U . . .
H27B H 0.883416 0.444706 0.537012 0.094 Uiso 1 1 d R U . . .
N15 N 0.0018(6) 0.2181(5) 0.0909(3) 0.0330(14) Uani 1 1 d . . . . .
H15A H -0.005794 0.260068 0.057024 0.040 Uiso 1 1 calc R U . . .
H15B H -0.059603 0.164052 0.084542 0.040 Uiso 1 1 calc R U . . .
H15C H 0.067766 0.191319 0.093986 0.040 Uiso 1 1 calc R U . . .
N11 N 0.5889(6) 0.6509(5) 0.3057(3) 0.0358(14) Uani 1 1 d . . . . .
H11A H 0.636711 0.708371 0.296281 0.043 Uiso 1 1 calc R U . . .
H11B H 0.629832 0.613686 0.334817 0.043 Uiso 1 1 calc R U . . .
H11C H 0.532344 0.672500 0.322696 0.043 Uiso 1 1 calc R U . . .
N10 N 0.4464(7) 0.4600(5) 0.1469(3) 0.0378(15) Uani 1 1 d . . . . .
H10A H 0.499622 0.454473 0.122489 0.045 Uiso 1 1 calc R U . . .
H10B H 0.386422 0.485470 0.123006 0.045 Uiso 1 1 calc R U . . .
H10C H 0.420238 0.395013 0.159622 0.045 Uiso 1 1 calc R U . . .
O25 O 0.7523(7) 0.1979(6) 0.5725(4) 0.0557(18) Uani 1 1 d . . . . .
N8 N 0.4007(6) 0.9955(6) 0.3654(4) 0.0403(16) Uani 1 1 d . . . . .
H8A H 0.373095 0.928007 0.348224 0.048 Uiso 1 1 calc R U . . .
H8B H 0.343476 1.034348 0.357536 0.048 Uiso 1 1 calc R U . . .
H8C H 0.426428 0.994857 0.408911 0.048 Uiso 1 1 calc R U . . .
N6 N 0.4959(6) 1.2046(5) 0.3310(3) 0.0343(14) Uani 1 1 d . . . . .
H6A H 0.434272 1.210212 0.299275 0.041 Uiso 1 1 calc R U . . .
H6B H 0.558198 1.252132 0.325976 0.041 Uiso 1 1 calc R U . . .
H6C H 0.479666 1.218157 0.370322 0.041 Uiso 1 1 calc R U . . .
N2 N -0.0154(6) 0.7206(5) 0.2853(4) 0.0377(15) Uani 1 1 d . . . . .
H2A H -0.051404 0.656927 0.264718 0.045 Uiso 1 1 calc R U . . .
H2B H -0.060870 0.744132 0.310145 0.045 Uiso 1 1 calc R U . . .
H2C H 0.052806 0.713318 0.310860 0.045 Uiso 1 1 calc R U . . .
N3 N -0.0037(6) 0.9423(5) 0.2779(4) 0.0357(14) Uani 1 1 d . . . . .
H3A H -0.079453 0.947539 0.272203 0.043 Uiso 1 1 calc R U . . .
H3B H 0.037145 1.004135 0.268655 0.043 Uiso 1 1 calc R U . . .
H3C H 0.023113 0.929146 0.319710 0.043 Uiso 1 1 calc R U . . .
N13 N 0.0200(6) 0.3901(6) 0.2549(3) 0.0376(16) Uani 1 1 d . . . . .
H13A H 0.065632 0.454057 0.254251 0.045 Uiso 1 1 calc R U . . .
H13B H 0.051179 0.355674 0.289087 0.045 Uiso 1 1 calc R U . . .
H13C H -0.051457 0.399935 0.258697 0.045 Uiso 1 1 calc R U . . .
N4 N -0.1533(6) 0.7939(6) 0.1783(4) 0.0380(15) Uani 1 1 d . . . . .
H4A H -0.165060 0.825589 0.140288 0.046 Uiso 1 1 calc R U . . .
H4B H -0.194302 0.819215 0.205224 0.046 Uiso 1 1 calc R U . . .
H4C H -0.176700 0.722710 0.170672 0.046 Uiso 1 1 calc R U . . .
N7 N 0.6374(6) 1.0846(6) 0.4124(3) 0.0393(15) Uani 1 1 d . . . . .
H7A H 0.705768 1.123640 0.408473 0.047 Uiso 1 1 calc R U . . .
H7B H 0.649226 1.021345 0.428041 0.047 Uiso 1 1 calc R U . . .
H7C H 0.605733 1.120152 0.440076 0.047 Uiso 1 1 calc R U . . .
N9 N 0.4704(7) 0.6812(5) 0.1793(4) 0.0391(16) Uani 1 1 d . . . . .
H9A H 0.504184 0.690550 0.144575 0.047 Uiso 1 1 calc R U . . .
H9B H 0.492384 0.740537 0.206677 0.047 Uiso 1 1 calc R U . . .
H9C H 0.392480 0.668680 0.165597 0.047 Uiso 1 1 calc R U . . .
C7 C 0.2331(6) 0.2769(5) 0.2097(3) 0.0235(13) Uani 1 1 d . . . . .
N1 N 0.0453(7) 0.9267(5) 0.1526(4) 0.0401(16) Uani 1 1 d . . . . .
H1A H 0.023747 0.891960 0.112654 0.048 Uiso 1 1 calc R U . . .
H1B H 0.121906 0.954125 0.160504 0.048 Uiso 1 1 calc R U . . .
H1C H 0.004701 0.979969 0.154231 0.048 Uiso 1 1 calc R U . . .
C2 C 0.2290(6) 0.7783(5) 0.2371(4) 0.0247(13) Uani 1 1 d . . . . .
C1 C 0.1509(6) 0.6941(5) 0.1841(4) 0.0288(14) Uani 1 1 d . . . . .
C4 C 0.6675(6) 0.9282(5) 0.2881(4) 0.0266(14) Uani 1 1 d . . . . .
C3 C 0.7152(6) 1.0431(5) 0.2706(4) 0.0261(14) Uani 1 1 d . . . . .
C6 C 0.6818(7) 0.4335(6) 0.2567(4) 0.0308(15) Uani 1 1 d . . . . .
C5 C 0.7315(7) 0.5205(6) 0.2135(4) 0.0343(17) Uani 1 1 d . . . . .
C8 C 0.1584(6) 0.1822(5) 0.2358(4) 0.0258(14) Uani 1 1 d . . . . .
O51 O 0.0327(15) 0.3781(11) -0.0136(7) 0.122(2) Uani 1 1 d . . . . .
O46 O 0.8276(14) 0.2857(12) 0.3993(7) 0.123(4) Uani 1 1 d . . . . .
O50 O 0.2631(15) 0.5251(11) 0.0274(7) 0.122(2) Uani 1 1 d . . . . .
O49 O 0.5938(15) 0.5886(11) 0.0466(7) 0.122(2) Uani 1 1 d . . . . .
O44 O 0.984(4) 0.191(3) 0.354(2) 0.122(2) Uani 0.3333 1 d . . P . .
O52 O -0.122(3) 0.728(2) 0.4066(14) 0.122(2) Uani 0.5 1 d . . P . .
O48 O 0.159(3) 1.057(2) 0.4171(14) 0.122(2) Uani 0.5 1 d . . P . .
O47 O 0.860(4) 0.982(3) 0.430(2) 0.122(2) Uani 0.3333 1 d . . P . .
O45 O 1.052(4) 0.500(3) 0.612(2) 0.122(2) Uani 0.3333 1 d . . P . .

loop_
_atom_site_aniso_label
_atom_site_aniso_U_11
_atom_site_aniso_U_22
_atom_site_aniso_U_33
_atom_site_aniso_U_23
_atom_site_aniso_U_13
_atom_site_aniso_U_12
Mo6 0.0225(3) 0.0208(2) 0.0155(2) 0.00026(17) 0.00350(18) 0.00715(18)
Mo4 0.0184(2) 0.0212(2) 0.0162(2) -0.00037(17) 0.00126(18) 0.00451(18)
Mo5 0.0225(3) 0.0271(3) 0.0201(3) -0.00192(19) -0.0012(2) 0.0027(2)
Mo3 0.0191(3) 0.0254(3) 0.0253(3) 0.0001(2) 0.0077(2) -0.00023(19)
Mo7 0.0353(3) 0.0195(2) 0.0206(3) 0.00161(18) 0.0053(2) 0.0062(2)
Mo2 0.0190(3) 0.0284(3) 0.0269(3) -0.0033(2) 0.0062(2) 0.0049(2)
Mo1 0.0212(3) 0.0219(2) 0.0255(3) -0.00510(19) 0.0043(2) 0.00328(19)
Mo8 0.0336(3) 0.0392(3) 0.0272(3) 0.0104(2) 0.0052(2) 0.0192(2)
Co4 0.0137(5) 0.0233(5) 0.0291(6) -0.0022(4) -0.0002(4) 0.0046(4)
Co2 0.0195(5) 0.0234(5) 0.0193(5) 0.0003(4) 0.0044(4) 0.0073(4)
Co3 0.0226(5) 0.0195(5) 0.0265(6) 0.0012(4) 0.0121(4) 0.0052(4)
Co1 0.0180(5) 0.0240(5) 0.0349(6) 0.0037(4) 0.0067(5) 0.0053(4)
O18 0.025(2) 0.022(2) 0.017(2) 0.0025(16) 0.0037(17) 0.0081(17)
O16 0.028(2) 0.025(2) 0.022(2) 0.0030(17) -0.0017(19) 0.0078(18)
O11 0.023(2) 0.021(2) 0.025(2) 0.0021(17) 0.0056(18) 0.0047(17)
O24 0.029(3) 0.035(3) 0.022(2) 0.0010(19) 0.004(2) 0.011(2)
O40 0.017(2) 0.024(2) 0.040(3) 0.0031(19) 0.004(2) 0.0043(17)
O20 0.030(2) 0.021(2) 0.025(2) 0.0043(17) 0.0051(19) 0.0139(18)
O21 0.034(3) 0.027(2) 0.016(2) -0.0023(17) 0.0047(19) 0.0073(19)
O17 0.042(3) 0.023(2) 0.021(2) -0.0052(18) 0.004(2) 0.001(2)
O29 0.021(2) 0.029(2) 0.038(3) -0.004(2) 0.006(2) 0.0039(19)
O33 0.027(2) 0.021(2) 0.039(3) 0.0080(19) 0.013(2) 0.0061(18)
O4 0.017(2) 0.026(2) 0.027(2) -0.0046(18) 0.0024(18) 0.0028(17)
O3 0.023(2) 0.021(2) 0.036(3) 0.0004(19) 0.006(2) 0.0090(18)
O10 0.024(2) 0.030(2) 0.026(2) 0.0014(18) 0.0058(19) 0.0086(18)
O37 0.030(3) 0.027(2) 0.036(3) 0.003(2) 0.012(2) 0.0071(19)
O32 0.023(2) 0.023(2) 0.039(3) 0.0031(19) 0.009(2) 0.0033(18)
O42 0.014(2) 0.033(3) 0.047(3) 0.004(2) 0.002(2) 0.0049(19)
O41 0.014(2) 0.033(3) 0.047(3) 0.013(2) 0.002(2) 0.0031(18)
O5 0.022(2) 0.025(2) 0.018(2) -0.0005(16) 0.0062(17) 0.0037(17)
O8 0.020(2) 0.030(2) 0.033(3) -0.006(2) 0.005(2) 0.0011(18)
O19 0.028(3) 0.041(3) 0.029(3) 0.001(2) 0.009(2) 0.008(2)
O36 0.033(3) 0.028(2) 0.046(3) 0.007(2) 0.023(2) 0.005(2)
O28 0.022(2) 0.032(3) 0.044(3) -0.009(2) 0.003(2) 0.000(2)
O43 0.028(3) 0.032(3) 0.050(3) 0.008(2) 0.005(2) 0.009(2)
O13 0.030(3) 0.048(3) 0.037(3) 0.004(2) 0.016(2) 0.002(2)
O31 0.020(2) 0.046(3) 0.037(3) 0.002(2) 0.000(2) 0.005(2)
O15 0.036(3) 0.045(3) 0.023(3) -0.008(2) -0.003(2) 0.006(2)
O9 0.035(3) 0.038(3) 0.023(2) 0.000(2) 0.003(2) 0.006(2)
O35 0.042(3) 0.026(3) 0.072(4) 0.004(3) 0.026(3) 0.016(2)
O22 0.042(3) 0.047(3) 0.031(3) 0.006(2) 0.011(2) 0.001(2)
O14 0.035(3) 0.052(3) 0.047(4) -0.001(3) 0.015(3) -0.002(3)
O7 0.034(3) 0.033(3) 0.036(3) -0.004(2) 0.009(2) 0.001(2)
O12 0.025(3) 0.039(3) 0.044(3) -0.002(2) 0.004(2) -0.004(2)
O6 0.031(3) 0.050(3) 0.039(3) -0.003(2) 0.008(2) 0.016(2)
N5 0.023(3) 0.030(3) 0.030(3) -0.007(2) 0.006(2) 0.007(2)
O1 0.031(3) 0.024(2) 0.055(4) -0.006(2) 0.002(3) 0.002(2)
O2 0.043(3) 0.040(3) 0.030(3) -0.006(2) 0.007(2) 0.013(2)
O34 0.026(3) 0.041(3) 0.075(4) 0.017(3) 0.029(3) 0.010(2)
N12 0.023(3) 0.030(3) 0.037(3) 0.001(2) 0.011(2) 0.005(2)
O26 0.035(3) 0.055(3) 0.034(3) 0.015(3) -0.003(2) 0.011(3)
O38 0.030(3) 0.054(4) 0.071(5) 0.001(3) 0.024(3) 0.008(3)
N16 0.018(3) 0.035(3) 0.044(4) -0.008(3) 0.005(3) 0.004(2)
O23 0.067(4) 0.031(3) 0.032(3) 0.000(2) 0.010(3) 0.019(3)
N14 0.032(3) 0.032(3) 0.042(4) 0.002(3) 0.001(3) 0.012(3)
O39 0.056(4) 0.048(3) 0.070(5) 0.014(3) 0.018(4) 0.031(3)
O30 0.032(3) 0.038(3) 0.069(4) -0.022(3) 0.004(3) 0.007(2)
O27 0.057(4) 0.091(5) 0.051(4) 0.016(4) 0.019(4) 0.033(4)
N15 0.025(3) 0.035(3) 0.034(3) -0.008(3) -0.003(3) 0.004(2)
N11 0.039(4) 0.034(3) 0.035(4) -0.005(3) 0.015(3) 0.002(3)
N10 0.044(4) 0.034(3) 0.035(4) -0.003(3) 0.007(3) 0.008(3)
O25 0.072(5) 0.056(4) 0.055(4) 0.014(3) 0.023(4) 0.042(4)
N8 0.034(4) 0.056(4) 0.035(4) 0.008(3) 0.014(3) 0.009(3)
N6 0.041(4) 0.026(3) 0.037(4) -0.007(2) 0.002(3) 0.018(3)
N2 0.032(3) 0.036(3) 0.049(4) 0.014(3) 0.014(3) 0.008(3)
N3 0.030(3) 0.031(3) 0.049(4) -0.004(3) 0.012(3) 0.012(3)
N13 0.024(3) 0.048(4) 0.038(4) -0.015(3) -0.005(3) 0.017(3)
N4 0.025(3) 0.039(3) 0.051(4) 0.014(3) 0.004(3) 0.011(3)
N7 0.035(4) 0.051(4) 0.030(3) -0.004(3) -0.002(3) 0.012(3)
N9 0.049(4) 0.033(3) 0.045(4) 0.013(3) 0.020(3) 0.021(3)
C7 0.020(3) 0.020(3) 0.030(3) -0.004(2) 0.006(3) 0.001(2)
N1 0.044(4) 0.032(3) 0.038(4) 0.009(3) 0.002(3) -0.002(3)
C2 0.020(3) 0.025(3) 0.030(3) 0.004(3) 0.007(3) 0.005(2)
C1 0.026(3) 0.025(3) 0.037(4) 0.001(3) 0.011(3) 0.006(3)
C4 0.023(3) 0.025(3) 0.032(4) 0.003(3) 0.006(3) 0.004(3)
C3 0.018(3) 0.024(3) 0.036(4) 0.003(3) 0.003(3) 0.005(2)
C6 0.026(3) 0.029(3) 0.039(4) 0.000(3) 0.008(3) 0.004(3)
C5 0.029(4) 0.027(3) 0.047(5) -0.004(3) 0.011(3) 0.005(3)
C8 0.017(3) 0.024(3) 0.037(4) 0.003(3) 0.005(3) 0.004(2)
O51 0.154(7) 0.107(4) 0.112(5) 0.030(4) 0.036(5) 0.027(4)
O46 0.136(12) 0.125(10) 0.107(10) 0.018(8) 0.011(9) 0.038(9)
O50 0.154(7) 0.107(4) 0.112(5) 0.030(4) 0.036(5) 0.027(4)
O49 0.154(7) 0.107(4) 0.112(5) 0.030(4) 0.036(5) 0.027(4)
O44 0.154(7) 0.107(4) 0.112(5) 0.030(4) 0.036(5) 0.027(4)
O52 0.154(7) 0.107(4) 0.112(5) 0.030(4) 0.036(5) 0.027(4)
O48 0.154(7) 0.107(4) 0.112(5) 0.030(4) 0.036(5) 0.027(4)
O47 0.154(7) 0.107(4) 0.112(5) 0.030(4) 0.036(5) 0.027(4)
O45 0.154(7) 0.107(4) 0.112(5) 0.030(4) 0.036(5) 0.027(4)

loop_
_atom_type_symbol
_atom_type_description
_atom_type_scat_dispersion_real
_atom_type_scat_dispersion_imag
_atom_type_scat_source
C C 0.0181 0.0091 'International Tables Vol C Tables 4.2.6.8 and 6.1.1.4'
H H 0.0000 0.0000 'International Tables Vol C Tables 4.2.6.8 and 6.1.1.4'
Co Co -2.3653 3.6143 'International Tables Vol C Tables 4.2.6.8 and 6.1.1.4'
Mo Mo -0.0483 2.7339 'International Tables Vol C Tables 4.2.6.8 and 6.1.1.4'
N N 0.0311 0.0180 'International Tables Vol C Tables 4.2.6.8 and 6.1.1.4'
O O 0.0492 0.0322 'International Tables Vol C Tables 4.2.6.8 and 6.1.1.4'

loop_
_geom_angle_atom_site_label_1
_geom_angle_atom_site_label_2
_geom_angle_atom_site_label_3
_geom_angle
_geom_angle_site_symmetry_1
_geom_angle_site_symmetry_3
_geom_angle_publ_flag
O18 Mo6 O18 76.53(19) . 2_666 ?
O18 Mo6 O16 73.93(18) . . ?
O16 Mo6 O18 80.91(18) . 2_666 ?
O20 Mo6 O18 142.0(2) . . ?
O20 Mo6 O18 76.03(18) . 2_666 ?
O20 Mo6 O16 76.17(19) . . ?
O21 Mo6 O18 97.7(2) . . ?
O21 Mo6 O18 77.4(2) . 2_666 ?
O21 Mo6 O16 158.1(2) . . ?
O21 Mo6 O20 101.5(2) . . ?
O19 Mo6 O18 101.7(2) . . ?
O19 Mo6 O18 177.8(2) . 2_666 ?
O19 Mo6 O16 97.4(2) . . ?
O19 Mo6 O20 104.9(2) . . ?
O19 Mo6 O21 104.2(2) . . ?
O11 Mo4 Mo3 35.95(14) . . ?
O11 Mo4 O5 78.59(18) . 2_675 ?
O11 Mo4 O5 77.51(18) . . ?
O4 Mo4 Mo3 124.36(14) . . ?
O4 Mo4 O11 149.9(2) . . ?
O4 Mo4 O5 79.19(18) . . ?
O4 Mo4 O5 77.54(18) . 2_675 ?
O10 Mo4 Mo3 133.03(16) . . ?
O10 Mo4 O11 97.1(2) . . ?
O10 Mo4 O4 97.4(2) . . ?
O10 Mo4 O5 81.6(2) . 2_675 ?
O10 Mo4 O5 157.9(2) . . ?
O5 Mo4 Mo3 45.18(12) . . ?
O5 Mo4 Mo3 87.01(11) 2_675 . ?
O5 Mo4 O5 76.37(18) . 2_675 ?
O9 Mo4 Mo3 87.84(19) . . ?
O9 Mo4 O11 98.9(2) . . ?
O9 Mo4 O4 103.0(2) . . ?
O9 Mo4 O10 104.2(3) . . ?
O9 Mo4 O5 174.0(2) . 2_675 ?
O9 Mo4 O5 97.9(2) . . ?
O18 Mo5 O21 70.52(17) . 2_666 ?
O16 Mo5 O18 72.72(18) . . ?
O16 Mo5 O21 79.70(19) . 2_666 ?
O17 Mo5 O18 73.70(18) . . ?
O17 Mo5 O16 144.9(2) . . ?
O17 Mo5 O21 79.8(2) . 2_666 ?
O15 Mo5 O18 154.2(2) . . ?
O15 Mo5 O16 102.5(2) . . ?
O15 Mo5 O21 83.7(2) . 2_666 ?
O15 Mo5 O17 103.2(2) . . ?
O15 Mo5 O14 104.8(3) . . ?
O14 Mo5 O18 100.9(3) . . ?
O14 Mo5 O16 97.7(3) . . ?
O14 Mo5 O21 171.5(3) . 2_666 ?
O14 Mo5 O17 98.3(3) . . ?
O11 Mo3 Mo4 35.49(13) . . ?
O11 Mo3 O4 71.50(18) . 2_675 ?
O11 Mo3 O5 74.75(17) . . ?
O4 Mo3 Mo4 79.01(11) 2_675 . ?
O5 Mo3 Mo4 42.72(12) . . ?
O5 Mo3 O4 71.67(16) . 2_675 ?
O8 Mo3 Mo4 120.66(14) . . ?
O8 Mo3 O11 146.7(2) . . ?
O8 Mo3 O4 82.2(2) . 2_675 ?
O8 Mo3 O5 77.95(19) . . ?
O13 Mo3 Mo4 87.76(19) . . ?
O13 Mo3 O11 99.5(2) . . ?
O13 Mo3 O4 166.4(2) . 2_675 ?
O13 Mo3 O5 96.3(2) . . ?
O13 Mo3 O8 102.0(3) . . ?
O13 Mo3 O12 106.0(3) . . ?
O12 Mo3 Mo4 134.7(2) . . ?
O12 Mo3 O11 99.2(2) . . ?
O12 Mo3 O4 86.0(2) . 2_675 ?
O12 Mo3 O5 157.6(2) . . ?
O12 Mo3 O8 98.8(2) . . ?
O18 Mo7 O20 72.47(16) . 2_666 ?
O24 Mo7 O18 83.84(19) . . ?
O24 Mo7 O20 74.0(2) . 2_666 ?
O17 Mo7 O18 73.65(18) . . ?
O17 Mo7 O24 151.8(2) . . ?
O17 Mo7 O20 83.0(2) . 2_666 ?
O22 Mo7 O18 93.4(2) . . ?
O22 Mo7 O24 98.3(3) . . ?
O22 Mo7 O20 164.3(2) . 2_666 ?
O22 Mo7 O17 99.8(3) . . ?
O22 Mo7 O23 105.2(3) . . ?
O23 Mo7 O18 160.4(3) . . ?
O23 Mo7 O24 99.4(3) . . ?
O23 Mo7 O20 89.7(3) . 2_666 ?
O23 Mo7 O17 96.6(3) . . ?
O3 Mo2 O10 78.2(2) . 2_675 ?
O3 Mo2 O5 74.23(17) . . ?
O3 Mo2 O8 144.1(2) . . ?
O10 Mo2 O5 70.09(16) 2_675 . ?
O8 Mo2 O10 77.7(2) . 2_675 ?
O8 Mo2 O5 72.65(18) . . ?
O7 Mo2 O3 99.8(2) . . ?
O7 Mo2 O10 167.7(2) . 2_675 ?
O7 Mo2 O5 97.7(2) . . ?
O7 Mo2 O8 98.1(2) . . ?
O6 Mo2 O3 103.4(3) . . ?
O6 Mo2 O10 87.6(2) . 2_675 ?
O6 Mo2 O5 157.6(2) . . ?
O6 Mo2 O8 101.8(3) . . ?
O6 Mo2 O7 104.6(3) . . ?
O11 Mo1 O5 72.11(16) 2_675 . ?
O4 Mo1 O11 71.72(18) . 2_675 ?
O4 Mo1 O5 73.51(17) . . ?
O3 Mo1 O11 84.01(19) . 2_675 ?
O3 Mo1 O4 146.46(19) . . ?
O3 Mo1 O5 77.26(18) . . ?
O1 Mo1 O11 88.8(2) . 2_675 ?
O1 Mo1 O4 100.4(2) . . ?
O1 Mo1 O3 102.0(2) . . ?
O1 Mo1 O5 160.9(2) . . ?
O2 Mo1 O11 164.0(2) . 2_675 ?
O2 Mo1 O4 97.0(2) . . ?
O2 Mo1 O3 101.2(3) . . ?
O2 Mo1 O5 94.1(2) . . ?
O2 Mo1 O1 104.7(3) . . ?
O16 Mo8 O20 69.88(17) 2_666 2_666 ?
O16 Mo8 O27 78.6(3) 2_666 . ?
O24 Mo8 O16 89.4(2) . 2_666 ?
O24 Mo8 O20 76.3(2) . 2_666 ?
O24 Mo8 O27 159.8(3) . . ?
O26 Mo8 O16 92.9(2) . 2_666 ?
O26 Mo8 O24 101.8(3) . . ?
O26 Mo8 O20 162.6(2) . 2_666 ?
O26 Mo8 O27 95.1(3) . . ?
O26 Mo8 O25 105.1(3) . . ?
O27 Mo8 O20 84.3(3) . 2_666 ?
O25 Mo8 O16 156.8(3) . 2_666 ?
O25 Mo8 O24 100.9(3) . . ?
O25 Mo8 O20 92.2(3) . 2_666 ?
O25 Mo8 O27 85.2(4) . . ?
O40 Co4 O41 85.8(2) . . ?
O40 Co4 N16 176.1(3) . . ?
O40 Co4 N14 90.9(3) . . ?
O40 Co4 N15 87.7(2) . . ?
O40 Co4 N13 90.7(3) . . ?
O41 Co4 N16 90.3(3) . . ?
O41 Co4 N14 176.6(3) . . ?
O41 Co4 N15 89.1(3) . . ?
O41 Co4 N13 90.6(3) . . ?
N16 Co4 N14 93.0(3) . . ?
N16 Co4 N15 92.4(3) . . ?
N16 Co4 N13 89.3(3) . . ?
N15 Co4 N14 90.1(3) . . ?
N13 Co4 N14 90.1(3) . . ?
N13 Co4 N15 178.3(3) . . ?
O33 Co2 N8 92.2(3) . . ?
O33 Co2 N6 173.5(3) . . ?
O33 Co2 N7 88.9(3) . . ?
O32 Co2 O33 84.9(2) . . ?
O32 Co2 N5 92.3(3) . . ?
O32 Co2 N8 177.1(3) . . ?
O32 Co2 N6 88.6(3) . . ?
O32 Co2 N7 89.6(3) . . ?
N5 Co2 O33 90.7(2) . . ?
N5 Co2 N8 87.2(3) . . ?
N5 Co2 N6 89.4(3) . . ?
N5 Co2 N7 177.9(3) . . ?
N8 Co2 N7 90.8(3) . . ?
N6 Co2 N8 94.3(3) . . ?
N6 Co2 N7 91.2(3) . . ?
O37 Co3 N12 91.7(2) . . ?
O37 Co3 N11 89.6(3) . . ?
O37 Co3 N10 87.9(3) . . ?
O37 Co3 N9 174.2(3) . . ?
O36 Co3 O37 85.3(2) . . ?
O36 Co3 N12 176.6(3) . . ?
O36 Co3 N11 90.5(3) . . ?
O36 Co3 N10 91.0(3) . . ?
O36 Co3 N9 88.9(3) . . ?
N12 Co3 N11 87.8(3) . . ?
N12 Co3 N10 90.6(3) . . ?
N12 Co3 N9 94.1(3) . . ?
N11 Co3 N10 176.9(3) . . ?
N9 Co3 N11 91.2(3) . . ?
N9 Co3 N10 91.5(3) . . ?
O29 Co1 O28 85.5(2) . . ?
O29 Co1 N2 89.9(3) . . ?
O29 Co1 N3 89.3(3) . . ?
O29 Co1 N4 177.1(3) . . ?
O29 Co1 N1 89.3(3) . . ?
O28 Co1 N2 88.0(3) . . ?
O28 Co1 N3 174.7(3) . . ?
O28 Co1 N4 91.6(3) . . ?
O28 Co1 N1 90.3(3) . . ?
N2 Co1 N1 178.1(3) . . ?
N3 Co1 N2 90.9(3) . . ?
N3 Co1 N4 93.6(3) . . ?
N3 Co1 N1 90.8(3) . . ?
N4 Co1 N2 89.6(3) . . ?
N4 Co1 N1 91.1(3) . . ?
Mo6 O18 Mo6 103.47(19) . 2_666 ?
Mo6 O18 Mo5 102.30(19) . . ?
Mo6 O18 Mo7 151.4(2) . . ?
Mo5 O18 Mo6 96.93(17) . 2_666 ?
Mo7 O18 Mo6 98.07(17) . 2_666 ?
Mo7 O18 Mo5 93.36(17) . . ?
Mo5 O16 Mo6 105.9(2) . . ?
Mo5 O16 Mo8 148.8(3) . 2_666 ?
Mo8 O16 Mo6 105.3(2) 2_666 . ?
Mo4 O11 Mo3 108.6(2) . . ?
Mo4 O11 Mo1 109.9(2) . 2_675 ?
Mo3 O11 Mo1 105.2(2) . 2_675 ?
Mo8 O24 Mo7 115.9(3) . . ?
C7 O40 Co4 113.3(4) . . ?
Mo6 O20 Mo7 112.4(2) . 2_666 ?
Mo6 O20 Mo8 108.0(2) . 2_666 ?
Mo8 O20 Mo7 90.22(17) 2_666 2_666 ?
Mo6 O21 Mo5 114.9(2) . 2_666 ?
Mo5 O17 Mo7 113.6(2) . . ?
C2 O29 Co1 113.2(4) . . ?
C4 O33 Co2 113.2(4) . . ?
Mo4 O4 Mo3 109.5(2) . 2_675 ?
Mo4 O4 Mo1 109.9(2) . . ?
Mo1 O4 Mo3 103.2(2) . 2_675 ?
Mo1 O3 Mo2 118.0(2) . . ?
Mo4 O10 Mo2 117.4(2) . 2_675 ?
C6 O37 Co3 113.1(5) . . ?
C3 O32 Co2 114.0(4) . . ?
C8 O41 Co4 112.5(4) . . ?
Mo4 O5 Mo4 103.64(18) . 2_675 ?
Mo4 O5 Mo3 92.10(17) . . ?
Mo4 O5 Mo2 90.96(16) 2_675 . ?
Mo4 O5 Mo2 165.3(2) . . ?
Mo4 O5 Mo1 90.99(16) . . ?
Mo3 O5 Mo4 98.74(16) . 2_675 ?
Mo3 O5 Mo2 87.11(15) . . ?
Mo3 O5 Mo1 163.2(2) . . ?
Mo1 O5 Mo4 96.60(16) . 2_675 ?
Mo1 O5 Mo2 85.73(15) . . ?
Mo3 O8 Mo2 116.5(2) . . ?
C5 O36 Co3 113.3(5) . . ?
C1 O28 Co1 112.4(5) . . ?
Co2 N5 H5A 109.5 . . ?
Co2 N5 H5B 109.5 . . ?
Co2 N5 H5C 109.5 . . ?
H5A N5 H5B 109.5 . . ?
H5A N5 H5C 109.5 . . ?
H5B N5 H5C 109.5 . . ?
Co3 N12 H12A 109.5 . . ?
Co3 N12 H12B 109.5 . . ?
Co3 N12 H12C 109.5 . . ?
H12A N12 H12B 109.5 . . ?
H12A N12 H12C 109.5 . . ?
H12B N12 H12C 109.5 . . ?
Co4 N16 H16A 109.5 . . ?
Co4 N16 H16B 109.5 . . ?
Co4 N16 H16C 109.5 . . ?
H16A N16 H16B 109.5 . . ?
H16A N16 H16C 109.5 . . ?
H16B N16 H16C 109.5 . . ?
Co4 N14 H14A 109.5 . . ?
Co4 N14 H14B 109.5 . . ?
Co4 N14 H14C 109.5 . . ?
H14A N14 H14B 109.5 . . ?
H14A N14 H14C 109.5 . . ?
H14B N14 H14C 109.5 . . ?
Mo8 O27 H27A 111.6 . . ?
Mo8 O27 H27B 110.8 . . ?
H27A O27 H27B 102.8 . . ?
Co4 N15 H15A 109.5 . . ?
Co4 N15 H15B 109.5 . . ?
Co4 N15 H15C 109.5 . . ?
H15A N15 H15B 109.5 . . ?
H15A N15 H15C 109.5 . . ?
H15B N15 H15C 109.5 . . ?
Co3 N11 H11A 109.5 . . ?
Co3 N11 H11B 109.5 . . ?
Co3 N11 H11C 109.5 . . ?
H11A N11 H11B 109.5 . . ?
H11A N11 H11C 109.5 . . ?
H11B N11 H11C 109.5 . . ?
Co3 N10 H10A 109.5 . . ?
Co3 N10 H10B 109.5 . . ?
Co3 N10 H10C 109.5 . . ?
H10A N10 H10B 109.5 . . ?
H10A N10 H10C 109.5 . . ?
H10B N10 H10C 109.5 . . ?
Co2 N8 H8A 109.5 . . ?
Co2 N8 H8B 109.5 . . ?
Co2 N8 H8C 109.5 . . ?
H8A N8 H8B 109.5 . . ?
H8A N8 H8C 109.5 . . ?
H8B N8 H8C 109.5 . . ?
Co2 N6 H6A 109.5 . . ?
Co2 N6 H6B 109.5 . . ?
Co2 N6 H6C 109.5 . . ?
H6A N6 H6B 109.5 . . ?
H6A N6 H6C 109.5 . . ?
H6B N6 H6C 109.5 . . ?
Co1 N2 H2A 109.5 . . ?
Co1 N2 H2B 109.5 . . ?
Co1 N2 H2C 109.5 . . ?
H2A N2 H2B 109.5 . . ?
H2A N2 H2C 109.5 . . ?
H2B N2 H2C 109.5 . . ?
Co1 N3 H3A 109.5 . . ?
Co1 N3 H3B 109.5 . . ?
Co1 N3 H3C 109.5 . . ?
H3A N3 H3B 109.5 . . ?
H3A N3 H3C 109.5 . . ?
H3B N3 H3C 109.5 . . ?
Co4 N13 H13A 109.5 . . ?
Co4 N13 H13B 109.5 . . ?
Co4 N13 H13C 109.5 . . ?
H13A N13 H13B 109.5 . . ?
H13A N13 H13C 109.5 . . ?
H13B N13 H13C 109.5 . . ?
Co1 N4 H4A 109.5 . . ?
Co1 N4 H4B 109.5 . . ?
Co1 N4 H4C 109.5 . . ?
H4A N4 H4B 109.5 . . ?
H4A N4 H4C 109.5 . . ?
H4B N4 H4C 109.5 . . ?
Co2 N7 H7A 109.5 . . ?
Co2 N7 H7B 109.5 . . ?
Co2 N7 H7C 109.5 . . ?
H7A N7 H7B 109.5 . . ?
H7A N7 H7C 109.5 . . ?
H7B N7 H7C 109.5 . . ?
Co3 N9 H9A 109.5 . . ?
Co3 N9 H9B 109.5 . . ?
Co3 N9 H9C 109.5 . . ?
H9A N9 H9B 109.5 . . ?
H9A N9 H9C 109.5 . . ?
H9B N9 H9C 109.5 . . ?
O40 C7 C8 114.4(6) . . ?
O42 C7 O40 125.5(6) . . ?
O42 C7 C8 120.1(6) . . ?
Co1 N1 H1A 109.5 . . ?
Co1 N1 H1B 109.5 . . ?
Co1 N1 H1C 109.5 . . ?
H1A N1 H1B 109.5 . . ?
H1A N1 H1C 109.5 . . ?
H1B N1 H1C 109.5 . . ?
O29 C2 C1 114.6(6) . . ?
O31 C2 O29 124.5(7) . . ?
O31 C2 C1 120.8(6) . . ?
O28 C1 C2 113.8(6) . . ?
O30 C1 O28 124.8(7) . . ?
O30 C1 C2 121.3(7) . . ?
O33 C4 C3 114.0(6) . . ?
O35 C4 O33 125.7(7) . . ?
O35 C4 C3 120.2(7) . . ?
O32 C3 C4 113.9(6) . . ?
O34 C3 O32 126.3(6) . . ?
O34 C3 C4 119.8(6) . . ?
O37 C6 C5 114.5(7) . . ?
O39 C6 O37 126.2(8) . . ?
O39 C6 C5 119.3(7) . . ?
O36 C5 C6 113.8(7) . . ?
O38 C5 O36 124.9(8) . . ?
O38 C5 C6 121.3(8) . . ?
O41 C8 C7 114.1(6) . . ?
O43 C8 O41 124.3(6) . . ?
O43 C8 C7 121.5(6) . . ?

loop_
_geom_bond_atom_site_label_1
_geom_bond_atom_site_label_2
_geom_bond_distance
_geom_bond_site_symmetry_2
_geom_bond_publ_flag
Mo6 O18 1.960(4) . ?
Mo6 O18 2.415(5) 2_666 ?
Mo6 O16 2.155(5) . ?
Mo6 O20 1.885(4) . ?
Mo6 O21 1.743(5) . ?
Mo6 O19 1.697(5) . ?
Mo4 Mo3 3.1991(7) . ?
Mo4 O11 1.959(4) . ?
Mo4 O4 1.934(5) . ?
Mo4 O10 1.741(5) . ?
Mo4 O5 2.375(5) 2_675 ?
Mo4 O5 2.172(5) . ?
Mo4 O9 1.686(5) . ?
Mo5 O18 2.228(5) . ?
Mo5 O16 1.935(5) . ?
Mo5 O21 2.363(5) 2_666 ?
Mo5 O17 1.925(5) . ?
Mo5 O15 1.711(5) . ?
Mo5 O14 1.715(6) . ?
Mo3 O11 1.981(5) . ?
Mo3 O4 2.374(5) 2_675 ?
Mo3 O5 2.271(4) . ?
Mo3 O8 1.905(5) . ?
Mo3 O13 1.697(6) . ?
Mo3 O12 1.705(5) . ?
Mo7 O18 2.218(4) . ?
Mo7 O24 1.952(5) . ?
Mo7 O20 2.316(5) 2_666 ?
Mo7 O17 1.941(5) . ?
Mo7 O22 1.707(6) . ?
Mo7 O23 1.707(5) . ?
Mo2 O3 1.918(5) . ?
Mo2 O10 2.286(5) 2_675 ?
Mo2 O5 2.465(5) . ?
Mo2 O8 1.936(5) . ?
Mo2 O7 1.713(6) . ?
Mo2 O6 1.698(6) . ?
Mo1 O11 2.345(5) 2_675 ?
Mo1 O4 2.008(5) . ?
Mo1 O3 1.906(5) . ?
Mo1 O5 2.352(4) . ?
Mo1 O1 1.714(5) . ?
Mo1 O2 1.693(6) . ?
Mo8 O16 2.086(5) 2_666 ?
Mo8 O24 1.883(5) . ?
Mo8 O20 2.273(5) 2_666 ?
Mo8 O26 1.706(6) . ?
Mo8 O27 2.120(8) . ?
Mo8 O25 1.717(6) . ?
Co4 O40 1.900(5) . ?
Co4 O41 1.919(5) . ?
Co4 N16 1.943(6) . ?
Co4 N14 1.960(7) . ?
Co4 N15 1.959(6) . ?
Co4 N13 1.951(6) . ?
Co2 O33 1.923(5) . ?
Co2 O32 1.897(5) . ?
Co2 N5 1.923(6) . ?
Co2 N8 1.948(7) . ?
Co2 N6 1.937(6) . ?
Co2 N7 1.964(7) . ?
Co3 O37 1.915(5) . ?
Co3 O36 1.908(5) . ?
Co3 N12 1.936(6) . ?
Co3 N11 1.948(7) . ?
Co3 N10 1.961(7) . ?
Co3 N9 1.937(6) . ?
Co1 O29 1.889(5) . ?
Co1 O28 1.917(5) . ?
Co1 N2 1.960(7) . ?
Co1 N3 1.936(6) . ?
Co1 N4 1.947(7) . ?
Co1 N1 1.961(7) . ?
O40 C7 1.291(9) . ?
O29 C2 1.272(8) . ?
O33 C4 1.277(9) . ?
O37 C6 1.270(9) . ?
O32 C3 1.279(9) . ?
O42 C7 1.226(8) . ?
O41 C8 1.300(8) . ?
O36 C5 1.283(10) . ?
O28 C1 1.279(9) . ?
O43 C8 1.222(9) . ?
O31 C2 1.240(9) . ?
O35 C4 1.220(9) . ?
N5 H5A 0.8900 . ?
N5 H5B 0.8900 . ?
N5 H5C 0.8900 . ?
O34 C3 1.239(9) . ?
N12 H12A 0.8900 . ?
N12 H12B 0.8900 . ?
N12 H12C 0.8900 . ?
O38 C5 1.217(10) . ?
N16 H16A 0.8900 . ?
N16 H16B 0.8900 . ?
N16 H16C 0.8900 . ?
N14 H14A 0.8900 . ?
N14 H14B 0.8900 . ?
N14 H14C 0.8900 . ?
O39 C6 1.227(10) . ?
O30 C1 1.233(9) . ?
O27 H27A 0.8802 . ?
O27 H27B 0.8807 . ?
N15 H15A 0.8900 . ?
N15 H15B 0.8900 . ?
N15 H15C 0.8900 . ?
N11 H11A 0.8900 . ?
N11 H11B 0.8900 . ?
N11 H11C 0.8900 . ?
N10 H10A 0.8900 . ?
N10 H10B 0.8900 . ?
N10 H10C 0.8900 . ?
N8 H8A 0.8900 . ?
N8 H8B 0.8900 . ?
N8 H8C 0.8900 . ?
N6 H6A 0.8900 . ?
N6 H6B 0.8900 . ?
N6 H6C 0.8900 . ?
N2 H2A 0.8900 . ?
N2 H2B 0.8900 . ?
N2 H2C 0.8900 . ?
N3 H3A 0.8900 . ?
N3 H3B 0.8900 . ?
N3 H3C 0.8900 . ?
N13 H13A 0.8900 . ?
N13 H13B 0.8900 . ?
N13 H13C 0.8900 . ?
N4 H4A 0.8900 . ?
N4 H4B 0.8900 . ?
N4 H4C 0.8900 . ?
N7 H7A 0.8900 . ?
N7 H7B 0.8900 . ?
N7 H7C 0.8900 . ?
N9 H9A 0.8900 . ?
N9 H9B 0.8900 . ?
N9 H9C 0.8900 . ?
C7 C8 1.536(9) . ?
N1 H1A 0.8900 . ?
N1 H1B 0.8900 . ?
N1 H1C 0.8900 . ?
C2 C1 1.536(10) . ?
C4 C3 1.541(9) . ?
C6 C5 1.548(11) . ?

loop_
_geom_torsion_atom_site_label_1
_geom_torsion_atom_site_label_2
_geom_torsion_atom_site_label_3
_geom_torsion_atom_site_label_4
_geom_torsion
_geom_torsion_site_symmetry_1
_geom_torsion_site_symmetry_2
_geom_torsion_site_symmetry_3
_geom_torsion_site_symmetry_4
_geom_torsion_publ_flag
Mo3 Mo4 O10 Mo2 77.5(3) . . . 2_675 ?
Co4 O40 C7 O42 176.9(6) . . . . ?
Co4 O40 C7 C8 -1.4(7) . . . . ?
Co4 O41 C8 O43 -179.2(6) . . . . ?
Co4 O41 C8 C7 -0.2(8) . . . . ?
Co2 O33 C4 O35 -178.8(7) . . . . ?
Co2 O33 C4 C3 -0.3(8) . . . . ?
Co2 O32 C3 O34 -178.9(7) . . . . ?
Co2 O32 C3 C4 0.9(8) . . . . ?
Co3 O37 C6 O39 -179.8(7) . . . . ?
Co3 O37 C6 C5 -1.1(8) . . . . ?
Co3 O36 C5 O38 -178.6(7) . . . . ?
Co3 O36 C5 C6 -1.9(8) . . . . ?
Co1 O29 C2 O31 -178.0(6) . . . . ?
Co1 O29 C2 C1 3.4(8) . . . . ?
Co1 O28 C1 O30 172.6(7) . . . . ?
Co1 O28 C1 C2 -6.3(8) . . . . ?
O18 Mo6 O20 Mo7 -52.9(4) . . . 2_666 ?
O18 Mo6 O20 Mo7 -7.91(19) 2_666 . . 2_666 ?
O18 Mo6 O20 Mo8 90.1(2) 2_666 . . 2_666 ?
O18 Mo6 O20 Mo8 45.1(4) . . . 2_666 ?
O18 Mo6 O21 Mo5 3.36(19) 2_666 . . 2_666 ?
O18 Mo6 O21 Mo5 77.6(2) . . . 2_666 ?
O16 Mo6 O20 Mo7 -91.8(2) . . . 2_666 ?
O16 Mo6 O20 Mo8 6.2(2) . . . 2_666 ?
O16 Mo6 O21 Mo5 12.0(7) . . . 2_666 ?
O16 Mo8 O24 Mo7 86.2(3) 2_666 . . . ?
O11 Mo4 O10 Mo2 76.9(3) . . . 2_675 ?
O40 C7 C8 O41 1.1(9) . . . . ?
O40 C7 C8 O43 -179.9(7) . . . . ?
O20 Mo6 O21 Mo5 -69.3(3) . . . 2_666 ?
O20 Mo8 O24 Mo7 16.8(2) 2_666 . . . ?
O21 Mo6 O20 Mo7 65.9(3) . . . 2_666 ?
O21 Mo6 O20 Mo8 163.8(2) . . . 2_666 ?
O29 C2 C1 O28 2.0(9) . . . . ?
O29 C2 C1 O30 -176.9(7) . . . . ?
O33 Co2 O32 C3 -0.8(5) . . . . ?
O33 C4 C3 O32 -0.4(9) . . . . ?
O33 C4 C3 O34 179.4(7) . . . . ?
O4 Mo4 O10 Mo2 -76.6(3) . . . 2_675 ?
O37 C6 C5 O36 2.0(10) . . . . ?
O37 C6 C5 O38 178.9(8) . . . . ?
O42 C7 C8 O41 -177.3(7) . . . . ?
O42 C7 C8 O43 1.7(11) . . . . ?
O5 Mo4 O10 Mo2 2.8(7) . . . 2_675 ?
O5 Mo4 O10 Mo2 -0.4(2) 2_675 . . 2_675 ?
O19 Mo6 O20 Mo7 174.1(2) . . . 2_666 ?
O19 Mo6 O20 Mo8 -87.9(3) . . . 2_666 ?
O19 Mo6 O21 Mo5 -178.1(2) . . . 2_666 ?
O28 Co1 O29 C2 -5.5(5) . . . . ?
O31 C2 C1 O28 -176.6(7) . . . . ?
O31 C2 C1 O30 4.5(11) . . . . ?
O9 Mo4 O10 Mo2 178.0(3) . . . 2_675 ?
O35 C4 C3 O32 178.2(7) . . . . ?
O35 C4 C3 O34 -1.9(12) . . . . ?
N5 Co2 O32 C3 -91.3(5) . . . . ?
O26 Mo8 O24 Mo7 179.1(3) . . . . ?
O39 C6 C5 O36 -179.1(8) . . . . ?
O39 C6 C5 O38 -2.3(12) . . . . ?
O27 Mo8 O24 Mo7 33.0(10) . . . . ?
O25 Mo8 O24 Mo7 -72.8(4) . . . . ?
N6 Co2 O32 C3 179.3(5) . . . . ?
N2 Co1 O29 C2 82.5(5) . . . . ?
N3 Co1 O29 C2 173.4(5) . . . . ?
N7 Co2 O32 C3 88.1(5) . . . . ?
N1 Co1 O29 C2 -95.8(5) . . . . ?
